data_2010056
loop_
_publ_author_name
'Marzotto, A.'
'Clemente, D.A.'
'Valle, G.'

_publ_section_title
;
 Racemic chloro[tris(2-aminoethyl)amine]zinc(II) chloride trihydrate,
 [ZnCl(C~6~H~18~N~4~)]Cl.3H~2~O
;
_journal_issue 9
_journal_name_full 'Acta Crystallographica Section C'
_journal_page_first 1451
_journal_page_last 1456
_journal_paper_doi 10.1107/S0108270193012739
_journal_volume 50
_journal_year 1994
_chemical_formula_moiety '[Zn Cl (C6 H18 N4 )]  Cl , 3H2 O'
_chemical_formula_sum 'C6 H24 Cl2 N4 O3 Zn'
_chemical_formula_weight 336.56
_symmetry_cell_setting monoclinic
_symmetry_space_group_name_Hall '-P 2yab'
_symmetry_space_group_name_H-M 'P 1 21/a 1'
_cell_angle_alpha 90.
_cell_angle_beta 96.80(2)
_cell_angle_gamma 90.
_cell_formula_units_Z 4
_cell_length_a 15.556(3)
_cell_length_b 7.682(2)
_cell_length_c 12.384(2)
_cell_measurement_reflns_used 24
_cell_measurement_temperature 293
_cell_measurement_theta_max 11.2
_cell_measurement_theta_min 8.9
_cell_volume 1469.5(5)
_diffrn_measurement_device 'Philips PW1100'
_diffrn_measurement_method \w/2\q
_diffrn_radiation_type MoK\a
_diffrn_radiation_wavelength 0.71069
_diffrn_reflns_av_R_equivalents .146
_diffrn_reflns_limit_h_max 20
_diffrn_reflns_limit_h_min -20
_diffrn_reflns_limit_k_max 10
_diffrn_reflns_limit_k_min 0
_diffrn_reflns_limit_l_max 16
_diffrn_reflns_limit_l_min 0
_diffrn_reflns_number 3686
_diffrn_reflns_theta_max 28.005
_diffrn_standards_decay_% insignificant
_diffrn_standards_interval_count 150
_diffrn_standards_number 3
_exptl_absorpt_coefficient_mu 2.078
_exptl_crystal_colour white
_exptl_crystal_density_diffrn 1.520
_exptl_crystal_description prism
_exptl_crystal_size_max 0.20
_exptl_crystal_size_mid 0.20
_exptl_crystal_size_min 0.10
_refine_diff_density_max 0.8
_refine_diff_density_min -0.8
_refine_ls_extinction_method none
_refine_ls_goodness_of_fit_obs 0.697
_refine_ls_number_parameters 241
_refine_ls_number_reflns 3042
_refine_ls_R_factor_obs 0.040
_refine_ls_shift/esd_max 0.30
_refine_ls_structure_factor_coef F
_refine_ls_weighting_details 'w = 1/[\s^2^(F)+0.006960F^2^]'
_refine_ls_weighting_scheme calc
_refine_ls_wR_factor_obs 0.044
_reflns_number_observed 3042
_reflns_number_total 3538
_reflns_observed_criterion F~o~>7\s(F~o~)
_cod_data_source_file na1043.cif
_cod_data_source_block na1043_structure_1_of_1
_cod_depositor_comments
;
The following automatic conversions were performed:

'_refine_ls_weighting_scheme' value '1/[\s^2^(F)+0.006960F^2^]' was
changed to 'calc'. New tag '_refine_ls_weighting_details' was
created. The value of the new tag was set to 'w =
1/[\s^2^(F)+0.006960F^2^]'.

Automatic conversion script
Id: cif_fix_values 3143 2015-03-26 13:38:13Z robertas 
;
_cod_original_sg_symbol_H-M 'P 21/a'
_cod_original_formula_sum 'C6 H24 Cl2 N4 O3 Zn1'
_cod_database_code 2010056

loop_
_atom_site_label
_atom_site_fract_x
_atom_site_fract_y
_atom_site_fract_z
_atom_site_U_iso_or_equiv
Zn .869430(10) -.03581(3) .81700(2) .02860(10)
Cl(1) .91245(4) .22512(7) .90761(5) .0442(2)
Cl(2) 1.11714(4) .37023(9) .64021(5) .0496(2)
N(10) .83210(10) -.2941(2) .73650(10) .0312(4)
N(11) .82910(10) .0529(2) .6619(2) .0364(5)
N(12) .77110(10) -.1071(3) .9077(2) .0403(6)
N(13) .98660(10) -.1606(2) .84190(10) .0342(5)
C(9) .8295(2) -.0910(3) .5835(2) .0410(7)
C(10) .7887(2) -.2515(3) .6277(2) .0397(6)
C(11) .77470(10) -.3803(3) .8058(2) .0406(7)
C(12) .71720(10) -.2471(3) .8518(2) .0422(7)
C(13) .91360(10) -.3903(3) .7318(2) .0365(6)
C(14) .97670(10) -.3501(3) .8307(2) .0370(6)
O(1)W 1.0719(2) -.2927(3) .4858(2) .0578(7)
O(2)W 1.0627(2) -.0388(3) .6519(2) .0690(10)
O(3)W .8745(2) -.2676(4) 1.1046(2) .0770(10)
H(1)N11 .790(3) .088(6) .666(3) ?
H(2)N11 .854(2) .139(4) .643(3) ?
H(1)N12 .800(2) -.155(4) .968(3) ?
H(2)N12 .739(3) -.020(5) .911(3) ?
H(1)N13 1.017(2) -.115(3) .789(2) ?
H(2)N13 1.010(3) -.145(5) .905(3) ?
H(1)C9 .893(2) -.117(4) .571(2) ?
H(2)C9 .806(2) -.061(4) .516(2) ?
H(1)C10 .732(2) -.226(4) .641(3) ?
H(2)C10 .785(2) -.349(4) .582(3) ?
H(1)C11 .745(2) -.480(4) .770(3) ?
H(2)C11 .811(2) -.441(4) .865(2) ?
H(1)C12 .673(2) -.196(4) .797(2) ?
H(2)C12 .679(2) -.304(3) .901(2) ?
H(1)C13 .913(3) -.509(6) .731(3) ?
H(2)C13 .935(2) -.358(3) .667(2) ?
H(1)C14 1.025(2) -.389(4) .821(3) ?
H(2)C14 .953(2) -.398(4) .895(2) ?
H(1)O1W 1.026(2) -.318(4) .443(3) ?
H(2)O1W 1.087(2) -.380(5) .521(3) ?
H(1)O2W 1.064(2) -.098(5) .608(3) ?
H(2)O2W 1.080(2) .069(6) .639(3) ?
H(1)O3W .942(3) -.258(6) 1.106(4) ?
H(2)O3W .877(3) -.299(6) 1.159(4) ?

loop_
_geom_angle_atom_site_label_1
_geom_angle_atom_site_label_2
_geom_angle_atom_site_label_3
_geom_angle
_geom_angle_publ_flag
N(12) Zn N(13) 119.62(9) yes
N(11) Zn N(12) 115.40(10) yes
N(10) Zn N(12) 80.80(9) yes
Cl(1) Zn N(13) 97.41(8) yes
Cl(1) Zn N(11) 101.55(6) yes
Zn N(10) C(13) 106.2(2) yes
Zn N(10) C(10) 105.90(10) yes
C(10) N(10) C(13) 112.3(2) yes
Zn N(11) C(9) 109.90(10) yes
Zn N(13) C(14) 111.6(2) yes
N(10) C(10) C(9) 110.2(2) yes
N(12) C(12) C(11) 109.8(3) yes
N(13) C(14) C(13) 109.3(2) yes
N(11) Zn N(13) 117.50(10) yes
N(10) Zn N(13) 80.42(9) yes
N(10) Zn N(11) 81.13(7) yes
Cl(1) Zn N(12) 98.79(7) yes
Cl(1) Zn N(10) 177.15(6) yes
Zn N(10) C(11) 106.30(10) yes
C(11) N(10) C(13) 112.5(2) yes
C(10) N(10) C(11) 113.0(2) yes
Zn N(12) C(12) 110.5(2) yes
N(11) C(9) C(10) 109.7(2) yes
N(10) C(11) C(12) 110.0(2) yes
N(10) C(13) C(14) 110.2(2) yes

loop_
_geom_bond_atom_site_label_1
_geom_bond_atom_site_label_2
_geom_bond_distance
_geom_bond_publ_flag
Zn Cl(1) 2.3552(8) yes
Zn N(11) 2.064(2) yes
Zn N(13) 2.050(2) yes
N(10) C(11) 1.468(3) yes
N(11) C(9) 1.472(3) yes
N(13) C(14) 1.469(3) yes
C(11) C(12) 1.514(4) yes
Zn N(10) 2.265(2) yes
Zn N(12) 2.076(3) yes
N(10) C(10) 1.471(3) yes
N(10) C(13) 1.475(3) yes
N(12) C(12) 1.484(3) yes
C(9) C(10) 1.518(3) yes
C(13) C(14) 1.508(3) yes
